data_4131805
loop_
_publ_author_name
'Hansmann, Max M.'
'Melaimi, Mohand'
'Munz, Dominik'
'Bertrand, Guy'

_publ_section_title
;
 Modular Approach to Kekul\'e Diradicaloids Derived from Cyclic
 (Alkyl)(amino)carbenes.
;
_journal_issue 7
_journal_name_full 'Journal of the American Chemical Society'
_journal_page_first 2546
_journal_page_last 2554
_journal_paper_doi 10.1021/jacs.7b11183
_journal_volume 140
_journal_year 2018
_chemical_formula_moiety 'C64 H90 N2'
_chemical_formula_sum 'C64 H90 N2'
_chemical_formula_weight 887.37
_space_group_crystal_system triclinic
_space_group_IT_number 1
_space_group_name_Hall 'P 1'
_space_group_name_H-M_alt 'P 1'
_atom_sites_solution_hydrogens geom
_audit_creation_date 2017-08-11
_audit_creation_method
;
Olex2 1.2
(compiled 2017.08.10 svn.r3458 for OlexSys, GUI svn.r5375)
;
_cell_angle_alpha 94.187(8)
_cell_angle_beta 93.093(8)
_cell_angle_gamma 95.429(8)
_cell_formula_units_Z 1
_cell_length_a 9.242(3)
_cell_length_b 9.965(4)
_cell_length_c 15.328(6)
_cell_measurement_reflns_used 6750
_cell_measurement_temperature 100(2)
_cell_measurement_theta_max 43.78
_cell_measurement_theta_min 2.90
_cell_volume 1398.9(9)
_computing_cell_refinement 'SAINT v8.34A (Bruker, 2013)'
_computing_data_collection 'APEX2 v2013.6-2 (Bruker, 2013)'
_computing_data_reduction 'SAINT v8.34A (Bruker, 2013)'
_computing_molecular_graphics 'Olex2 (Dolomanov et al., 2009)'
_computing_publication_material 'Olex2 (Dolomanov et al., 2009)'
_computing_structure_refinement 'XL (Sheldrick, 2008)'
_diffrn_ambient_temperature 100.0
_diffrn_detector 'Bruker APEX-II CCD'
_diffrn_detector_area_resol_mean 7.9
_diffrn_detector_type 'CCD Area Detector'
_diffrn_measured_fraction_theta_full 0.983
_diffrn_measured_fraction_theta_max 0.983
_diffrn_measurement_device 'Kappa Four-Circle Diffractometer'
_diffrn_measurement_device_type 'Bruker APEX II Ultra'
_diffrn_measurement_method '\w and \f scans'
_diffrn_radiation_monochromator 'Double Bounce Multilayer Mirrors'
_diffrn_radiation_probe x-ray
_diffrn_radiation_type CuK\a
_diffrn_radiation_wavelength 1.54178
_diffrn_reflns_av_R_equivalents 0.0333
_diffrn_reflns_av_unetI/netI 0.0373
_diffrn_reflns_Laue_measured_fraction_full 0.983
_diffrn_reflns_Laue_measured_fraction_max 0.983
_diffrn_reflns_limit_h_max 8
_diffrn_reflns_limit_h_min -8
_diffrn_reflns_limit_k_max 8
_diffrn_reflns_limit_k_min -8
_diffrn_reflns_limit_l_max 13
_diffrn_reflns_limit_l_min -13
_diffrn_reflns_number 8606
_diffrn_reflns_point_group_measured_fraction_full 0.933
_diffrn_reflns_point_group_measured_fraction_max 0.933
_diffrn_reflns_theta_full 43.869
_diffrn_reflns_theta_max 43.869
_diffrn_reflns_theta_min 2.896
_diffrn_source 'Micro Focus Rotating Anode'
_diffrn_source_type 'Bruker TXS'
_diffrn_standards_number 0
_exptl_absorpt_coefficient_mu 0.440
_exptl_absorpt_correction_T_max 0.5036
_exptl_absorpt_correction_T_min 0.4294
_exptl_absorpt_correction_type multi-scan
_exptl_absorpt_process_details
;
SADABS-2016/2 (Bruker,2016/2) was used for absorption correction.
wR2(int) was 0.0661 before and 0.0497 after correction.
The Ratio of minimum to maximum transmission is 0.8527.
The \l/2 correction factor is Not present.
;
_exptl_crystal_colour violet
_exptl_crystal_colour_primary violet
_exptl_crystal_density_diffrn 1.053
_exptl_crystal_description plate
_exptl_crystal_F_000 488
_exptl_crystal_size_max 0.32
_exptl_crystal_size_mid 0.22
_exptl_crystal_size_min 0.1
_refine_diff_density_max 0.133
_refine_diff_density_min -0.132
_refine_diff_density_rms 0.028
_refine_ls_abs_structure_details
;
 Flack x determined using 1650 quotients [(I+)-(I-)]/[(I+)+(I-)]
 (Parsons, Flack and Wagner, Acta Cryst. B69 (2013) 249-259).
;
_refine_ls_abs_structure_Flack 0.3(5)
_refine_ls_extinction_coef 0.0040(7)
_refine_ls_extinction_expression Fc^*^=kFc[1+0.001xFc^2^\l^3^/sin(2\q)]^-1/4^
_refine_ls_extinction_method 'SHELXL-2014/7 (Sheldrick 2014'
_refine_ls_goodness_of_fit_ref 1.050
_refine_ls_hydrogen_treatment constr
_refine_ls_matrix_type full
_refine_ls_number_parameters 666
_refine_ls_number_reflns 3976
_refine_ls_number_restraints 164
_refine_ls_restrained_S_all 1.048
_refine_ls_R_factor_all 0.0421
_refine_ls_R_factor_gt 0.0395
_refine_ls_shift/su_max 0.001
_refine_ls_shift/su_mean 0.000
_refine_ls_structure_factor_coef Fsqd
_refine_ls_weighting_details 'w=1/[\s^2^(Fo^2^)+(0.0605P)^2^+0.2781P] where P=(Fo^2^+2Fc^2^)/3'
_refine_ls_weighting_scheme calc
_refine_ls_wR_factor_gt 0.1013
_refine_ls_wR_factor_ref 0.1035
_reflns_Friedel_coverage 0.899
_reflns_Friedel_fraction_full 0.884
_reflns_Friedel_fraction_max 0.884
_reflns_number_gt 3746
_reflns_number_total 3976
_reflns_threshold_expression 'I > 2\s(I)'
_cod_data_source_file 5aMenth_270K.cif
_cod_data_source_block gb_mm140_270k_bnew
_cod_depositor_comments
;
The following automatic conversions were performed:

data item '_diffrn_radiation_probe' value 'X-ray' was changed to
'x-ray' in accordance with the
/home/saulius/struct/COD-crude-data/automatic-downloads/DataCite-retrospective/ACS/depositions/lib/dictionaries/cif_core.dic
dictionary named 'cif_core.dic' version 2.4.2 last updated on
2011-04-26.

Automatic conversion script
Id: cif_fix_values 6909 2019-04-08 15:41:33Z antanas 
;
_cod_original_cell_volume 1399.0(9)
_cod_database_code 4131805
_shelx_shelxl_version_number 2014/7
_shelx_space_group_comment
;
The symmetry employed for this shelxl refinement is uniquely defined
by the following loop, which should always be used as a source of
symmetry information in preference to the above space-group names.
They are only intended as comments.
;
_shelx_estimated_absorpt_t_max 0.957
_shelx_estimated_absorpt_t_min 0.872
_olex2_refinement_description
;
1. Fixed Uiso
 At 1.2 times of:
  All C(H) groups, All C(H,H) groups, All C(H,H,H,H) groups
 At 1.5 times of:
  All C(H,H,H) groups
2. Uiso/Uaniso restraints and constraints
Uanis(C29') = Uanis(C28') = Uanis(C30') = Uanis(C1')
Uanis(C4A) = Uanis(C4)
Uanis(C19) = Uanis(C19A)
Uanis(C25) = Uanis(C20A)
Uanis(C22) = Uanis(C22A)
3. Rigid body (RIGU) restrains
 C4, C19, C20, C21, C22, C23, C24, C25, C26, C27
 with sigma for 1-2 distances of 0.004 and sigma for 1-3 distances of 0.004
 C4A, C19A, C20A, C21A, C22A, C23A, C24A, C25A, C26A, C27A
 with sigma for 1-2 distances of 0.004 and sigma for 1-3 distances of 0.004
4. Same fragment restrains
{C4, C19, C20, C21, C22, C23, C24, C25, C26, C27} sigma for 1-2: 0.02, 1-3: 0.04
as
{C4A, C19A, C20A, C21A, C22A, C23A, C24A, C25A, C26A, C27A}
5. Others
 Sof(H3BC)=Sof(H3BD)=Sof(C4A)=Sof(C19A)=Sof(H19E)=Sof(H19F)=Sof(C20A)=
 Sof(H20A)=Sof(C21A)=Sof(H21E)=Sof(H21F)=Sof(C22A)=Sof(H22E)=Sof(H22F)=
 Sof(C23A)=Sof(H23A)=Sof(C24A)=Sof(H24G)=Sof(H24H)=Sof(H24I)=Sof(C25A)=
 Sof(H25A)=Sof(C26A)=Sof(H26G)=Sof(H26H)=Sof(H26I)=Sof(C27A)=Sof(H27G)=
 Sof(H27H)=Sof(H27I)=1-FVAR(1)
 Sof(H3AA)=Sof(H3AB)=Sof(C4)=Sof(C19)=Sof(H19A)=Sof(H19B)=Sof(C20)=Sof(H20)=
 Sof(C21)=Sof(H21A)=Sof(H21B)=Sof(C22)=Sof(H22A)=Sof(H22B)=Sof(C23)=Sof(H23)=
 Sof(C24)=Sof(H24A)=Sof(H24B)=Sof(H24C)=Sof(C25)=Sof(H25)=Sof(C26)=Sof(H26A)=
 Sof(H26B)=Sof(H26C)=Sof(C27)=Sof(H27A)=Sof(H27B)=Sof(H27C)=FVAR(1)
6.a Ternary CH refined with riding coordinates:
 C11(H11), C14(H14), C20(H20), C23(H23), C25(H25), C11'(H11'), C14'(H14'),
 C20'(H20'), C23'(H23'), C25'(H25'), C20A(H20A), C23A(H23A), C25A(H25A)
6.b Secondary CH2 refined with riding coordinates:
 C3(H3AA,H3AB), C3(H3BC,H3BD), C19(H19A,H19B), C21(H21A,H21B), C22(H22A,H22B),
 C3'(H3'A,H3'B), C19'(H19C,H19D), C21'(H21C,H21D), C22'(H22C,H22D), C19A(H19E,
 H19F), C21A(H21E,H21F), C22A(H22E,H22F)
6.c Aromatic/amide H refined with riding coordinates:
 C7(H7), C8(H8), C9(H9), C31(H31), C32(H32), C7'(H7'), C8'(H8'), C9'(H9'),
 C31'(H31'), C32'(H32')
6.d Idealised Me refined as rotating group:
 C12(H12A,H12B,H12C), C13(H13A,H13B,H13C), C15(H15A,H15B,H15C), C16(H16A,H16B,
 H16C), C17(H17A,H17B,H17C), C18(H18A,H18B,H18C), C24(H24A,H24B,H24C), C26(H26A,
 H26B,H26C), C27(H27A,H27B,H27C), C12'(H12D,H12E,H12F), C13'(H13D,H13E,H13F),
 C15'(H15D,H15E,H15F), C16'(H16D,H16E,H16F), C17'(H17D,H17E,H17F), C18'(H18D,
 H18E,H18F), C24'(H24D,H24E,H24F), C26'(H26D,H26E,H26F), C27'(H27D,H27E,H27F),
 C24A(H24G,H24H,H24I), C26A(H26G,H26H,H26I), C27A(H27G,H27H,H27I)
;
_olex2_submission_special_instructions 'No special instructions were received'

loop_
_space_group_symop_operation_xyz
'x, y, z'

loop_
_atom_site_label
_atom_site_type_symbol
_atom_site_fract_x
_atom_site_fract_y
_atom_site_fract_z
_atom_site_U_iso_or_equiv
_atom_site_adp_type
_atom_site_occupancy
_atom_site_site_symmetry_order
_atom_site_calc_flag
_atom_site_refinement_flags_posn
_atom_site_refinement_flags_adp
_atom_site_refinement_flags_occupancy
_atom_site_disorder_assembly
_atom_site_disorder_group
C1 C -0.8423(7) -0.3919(7) -0.2413(4) 0.0404(16) Uani 1 1 d . . . . .
N1 N -0.8371(6) -0.2571(5) -0.2160(3) 0.0416(14) Uani 1 1 d . . . . .
C2 C -0.9080(7) -0.2279(7) -0.1331(4) 0.0462(19) Uani 1 1 d . . . . .
C3 C -0.9507(9) -0.3703(7) -0.1071(5) 0.066(2) Uani 1 1 d . . . . .
H3AA H -1.0527 -0.3773 -0.0899 0.080 Uiso 0.717(7) 1 calc R . P A 1
H3AB H -0.8877 -0.3884 -0.0558 0.080 Uiso 0.717(7) 1 calc R . P A 1
H3BC H -1.0578 -0.3860 -0.1051 0.080 Uiso 0.283(7) 1 calc R . P A 2
H3BD H -0.9061 -0.3817 -0.0482 0.080 Uiso 0.283(7) 1 calc R . P A 2
C5 C -0.7773(9) -0.1569(7) -0.2710(5) 0.0468(19) Uani 1 1 d . . . . .
C6 C -0.8611(10) -0.1193(8) -0.3420(5) 0.062(2) Uani 1 1 d . . . . .
C7 C -0.7971(13) -0.0233(10) -0.3935(6) 0.083(3) Uani 1 1 d . . . . .
H7 H -0.8533 0.0062 -0.4408 0.099 Uiso 1 1 calc R . . . .
C8 C -0.6554(15) 0.0294(10) -0.3774(7) 0.098(3) Uani 1 1 d . . . . .
H8 H -0.6146 0.0961 -0.4127 0.117 Uiso 1 1 calc R . . . .
C9 C -0.5721(11) -0.0146(10) -0.3099(7) 0.085(3) Uani 1 1 d . . . . .
H9 H -0.4729 0.0208 -0.3004 0.102 Uiso 1 1 calc R . . . .
C10 C -0.6285(10) -0.1083(8) -0.2557(5) 0.060(2) Uani 1 1 d . . . . .
C11 C -1.0117(10) -0.1851(8) -0.3701(5) 0.069(2) Uani 1 1 d . . . . .
H11 H -1.0406 -0.2491 -0.3253 0.083 Uiso 1 1 calc R . . . .
C12 C -1.0104(11) -0.2692(10) -0.4588(6) 0.101(3) Uani 1 1 d . . . . .
H12A H -0.9843 -0.2090 -0.5044 0.151 Uiso 1 1 calc GR . . . .
H12B H -1.1072 -0.3167 -0.4739 0.151 Uiso 1 1 calc GR . . . .
H12C H -0.9388 -0.3353 -0.4542 0.151 Uiso 1 1 calc GR . . . .
C13 C -1.1308(10) -0.0878(9) -0.3777(6) 0.094(3) Uani 1 1 d . . . . .
H13A H -1.1393 -0.0393 -0.3206 0.141 Uiso 1 1 calc GR . . . .
H13B H -1.2240 -0.1394 -0.3969 0.141 Uiso 1 1 calc GR . . . .
H13C H -1.1049 -0.0227 -0.4207 0.141 Uiso 1 1 calc GR . . . .
C14 C -0.5263(8) -0.1620(8) -0.1898(5) 0.065(2) Uani 1 1 d . . . . .
H14 H -0.5874 -0.2178 -0.1513 0.078 Uiso 1 1 calc R . . . .
C15 C -0.4266(9) -0.2571(9) -0.2369(6) 0.082(3) Uani 1 1 d . . . . .
H15A H -0.4868 -0.3295 -0.2723 0.124 Uiso 1 1 calc GR . . . .
H15B H -0.3657 -0.2966 -0.1931 0.124 Uiso 1 1 calc GR . . . .
H15C H -0.3643 -0.2054 -0.2748 0.124 Uiso 1 1 calc GR . . . .
C16 C -0.4368(9) -0.0528(9) -0.1308(6) 0.092(3) Uani 1 1 d . . . . .
H16A H -0.3665 -0.0031 -0.1653 0.138 Uiso 1 1 calc GR . . . .
H16B H -0.3845 -0.0943 -0.0841 0.138 Uiso 1 1 calc GR . . . .
H16C H -0.5012 0.0097 -0.1049 0.138 Uiso 1 1 calc GR . . . .
C17 C -1.0381(8) -0.1455(8) -0.1484(5) 0.074(2) Uani 1 1 d . . . . .
H17A H -1.0045 -0.0598 -0.1718 0.111 Uiso 1 1 calc GR . . . .
H17B H -1.0828 -0.1270 -0.0927 0.111 Uiso 1 1 calc GR . . . .
H17C H -1.1101 -0.1969 -0.1903 0.111 Uiso 1 1 calc GR . . . .
C18 C -0.8066(8) -0.1472(8) -0.0633(5) 0.069(2) Uani 1 1 d . . . . .
H18A H -0.7228 -0.1974 -0.0502 0.103 Uiso 1 1 calc GR . . . .
H18B H -0.8587 -0.1320 -0.0100 0.103 Uiso 1 1 calc GR . . . .
H18C H -0.7726 -0.0600 -0.0845 0.103 Uiso 1 1 calc GR . . . .
C4 C -0.9356(19) -0.4762(12) -0.1825(16) 0.053(3) Uani 0.717(7) 1 d D U P A 1
C19 C -1.0894(13) -0.5136(12) -0.2270(8) 0.067(3) Uani 0.717(7) 1 d D U P A 1
H19A H -1.1547 -0.5449 -0.1819 0.080 Uiso 0.717(7) 1 calc R . P A 1
H19B H -1.1251 -0.4303 -0.2479 0.080 Uiso 0.717(7) 1 calc R . P A 1
C20 C -1.1041(14) -0.6201(14) -0.3030(11) 0.088(4) Uani 0.717(7) 1 d D U P A 1
H20 H -1.0432 -0.5861 -0.3503 0.106 Uiso 0.717(7) 1 calc R . P A 1
C21 C -1.0440(14) -0.7451(12) -0.2722(8) 0.101(4) Uani 0.717(7) 1 d D U P A 1
H21A H -1.0480 -0.8144 -0.3222 0.121 Uiso 0.717(7) 1 calc R . P A 1
H21B H -1.1059 -0.7821 -0.2271 0.121 Uiso 0.717(7) 1 calc R . P A 1
C22 C -0.8866(15) -0.7170(15) -0.2337(12) 0.078(4) Uani 0.717(7) 1 d D U P A 1
H22A H -0.8544 -0.8010 -0.2118 0.094 Uiso 0.717(7) 1 calc R . P A 1
H22B H -0.8228 -0.6901 -0.2806 0.094 Uiso 0.717(7) 1 calc R . P A 1
C23 C -0.8695(10) -0.6060(8) -0.1591(6) 0.059(3) Uani 0.717(7) 1 d D U P A 1
H23 H -0.9297 -0.6423 -0.1123 0.070 Uiso 0.717(7) 1 calc R . P A 1
C24 C -1.2612(14) -0.6513(15) -0.3409(9) 0.133(5) Uani 0.717(7) 1 d D U P A 1
H24A H -1.2923 -0.5723 -0.3685 0.200 Uiso 0.717(7) 1 calc GR . P A 1
H24B H -1.3248 -0.6730 -0.2937 0.200 Uiso 0.717(7) 1 calc GR . P A 1
H24C H -1.2671 -0.7286 -0.3847 0.200 Uiso 0.717(7) 1 calc GR . P A 1
C25 C -0.7106(14) -0.5849(14) -0.1177(8) 0.073(3) Uani 0.717(7) 1 d D U P A 1
H25 H -0.6936 -0.4894 -0.0915 0.087 Uiso 0.717(7) 1 calc R . P A 1
C26 C -0.5921(14) -0.6073(14) -0.1745(8) 0.116(4) Uani 0.717(7) 1 d D U P A 1
H26A H -0.5963 -0.5482 -0.2228 0.174 Uiso 0.717(7) 1 calc GR . P A 1
H26B H -0.6018 -0.7019 -0.1983 0.174 Uiso 0.717(7) 1 calc GR . P A 1
H26C H -0.4986 -0.5867 -0.1406 0.174 Uiso 0.717(7) 1 calc GR . P A 1
C27 C -0.6979(16) -0.6782(16) -0.0413(8) 0.139(6) Uani 0.717(7) 1 d D U P A 1
H27A H -0.7400 -0.7700 -0.0613 0.209 Uiso 0.717(7) 1 calc GR . P A 1
H27B H -0.7505 -0.6437 0.0080 0.209 Uiso 0.717(7) 1 calc GR . P A 1
H27C H -0.5950 -0.6799 -0.0226 0.209 Uiso 0.717(7) 1 calc GR . P A 1
C28 C -0.7792(9) -0.4329(7) -0.3140(6) 0.0556(18) Uani 1 1 d . . . . .
C29 C -0.7060(9) -0.4579(7) -0.3805(5) 0.060(2) Uani 1 1 d . . . . .
C30 C -0.6154(8) -0.4762(8) -0.4481(5) 0.0538(18) Uani 1 1 d . . . . .
C31 C -0.5421(9) -0.3648(8) -0.4839(5) 0.061(2) Uani 1 1 d . . . . .
H31 H -0.5572 -0.2756 -0.4626 0.073 Uiso 1 1 calc R . . . .
C32 C -0.4506(9) -0.3840(7) -0.5484(5) 0.064(2) Uani 1 1 d . . . . .
H32 H -0.4021 -0.3071 -0.5713 0.077 Uiso 1 1 calc R . . . .
C1' C -0.1927(8) -0.6087(7) -0.7845(4) 0.0510(10) Uani 1 1 d . . . . .
N1' N -0.1925(5) -0.7451(5) -0.8045(3) 0.0428(15) Uani 1 1 d . . . . .
C2' C -0.1184(7) -0.7780(7) -0.8862(4) 0.0472(19) Uani 1 1 d . . . . .
C3' C -0.0520(8) -0.6379(7) -0.9065(4) 0.055(2) Uani 1 1 d . . . . .
H3'A H -0.0662 -0.6275 -0.9701 0.066 Uiso 1 1 calc R . . . .
H3'B H 0.0539 -0.6282 -0.8906 0.066 Uiso 1 1 calc R . . . .
C4' C -0.1248(7) -0.5283(7) -0.8546(5) 0.0467(19) Uani 1 1 d . . . . .
C5' C -0.2599(9) -0.8404(7) -0.7503(5) 0.052(2) Uani 1 1 d . . . . .
C6' C -0.4095(8) -0.8832(7) -0.7653(5) 0.051(2) Uani 1 1 d . . . . .
C7' C -0.4688(9) -0.9776(8) -0.7112(7) 0.070(2) Uani 1 1 d . . . . .
H7' H -0.5684 -1.0112 -0.7211 0.084 Uiso 1 1 calc R . . . .
C8' C -0.3889(14) -1.0228(9) -0.6449(7) 0.088(3) Uani 1 1 d . . . . .
H8' H -0.4326 -1.0882 -0.6097 0.106 Uiso 1 1 calc R . . . .
C9' C -0.2462(13) -0.9754(10) -0.6281(6) 0.086(3) Uani 1 1 d . . . . .
H9' H -0.1922 -1.0080 -0.5809 0.103 Uiso 1 1 calc R . . . .
C10' C -0.1776(9) -0.8803(8) -0.6785(6) 0.060(2) Uani 1 1 d . . . . .
C11' C -0.5066(7) -0.8264(7) -0.8336(5) 0.052(2) Uani 1 1 d . . . . .
H11' H -0.4433 -0.7703 -0.8708 0.063 Uiso 1 1 calc R . . . .
C12' C -0.6104(8) -0.7359(8) -0.7900(5) 0.076(2) Uani 1 1 d . . . . .
H12D H -0.6737 -0.7892 -0.7534 0.114 Uiso 1 1 calc GR . . . .
H12E H -0.6701 -0.6981 -0.8352 0.114 Uiso 1 1 calc GR . . . .
H12F H -0.5541 -0.6621 -0.7535 0.114 Uiso 1 1 calc GR . . . .
C13' C -0.5931(9) -0.9384(9) -0.8929(6) 0.079(3) Uani 1 1 d . . . . .
H13D H -0.5258 -0.9944 -0.9223 0.119 Uiso 1 1 calc GR . . . .
H13E H -0.6530 -0.8984 -0.9369 0.119 Uiso 1 1 calc GR . . . .
H13F H -0.6561 -0.9945 -0.8577 0.119 Uiso 1 1 calc GR . . . .
C14' C -0.0248(9) -0.8184(9) -0.6479(6) 0.071(2) Uani 1 1 d . . . . .
H14' H 0.0087 -0.7548 -0.6918 0.085 Uiso 1 1 calc R . . . .
C15' C -0.0276(11) -0.7366(9) -0.5607(5) 0.098(3) Uani 1 1 d . . . . .
H15D H -0.1039 -0.6749 -0.5643 0.147 Uiso 1 1 calc GR . . . .
H15E H 0.0670 -0.6842 -0.5468 0.147 Uiso 1 1 calc GR . . . .
H15F H -0.0479 -0.7978 -0.5147 0.147 Uiso 1 1 calc GR . . . .
C16' C 0.0826(10) -0.9263(10) -0.6439(6) 0.091(3) Uani 1 1 d . . . . .
H16D H 0.1791 -0.8835 -0.6227 0.137 Uiso 1 1 calc GR . . . .
H16E H 0.0882 -0.9709 -0.7026 0.137 Uiso 1 1 calc GR . . . .
H16F H 0.0492 -0.9935 -0.6039 0.137 Uiso 1 1 calc GR . . . .
C17' C -0.2266(8) -0.8448(8) -0.9595(5) 0.067(2) Uani 1 1 d . . . . .
H17D H -0.2728 -0.9299 -0.9410 0.101 Uiso 1 1 calc GR . . . .
H17E H -0.1749 -0.8632 -1.0125 0.101 Uiso 1 1 calc GR . . . .
H17F H -0.3013 -0.7840 -0.9717 0.101 Uiso 1 1 calc GR . . . .
C18' C -0.0034(7) -0.8741(7) -0.8702(5) 0.066(2) Uani 1 1 d . . . . .
H18D H 0.0679 -0.8333 -0.8239 0.099 Uiso 1 1 calc GR . . . .
H18E H 0.0461 -0.8916 -0.9243 0.099 Uiso 1 1 calc GR . . . .
H18F H -0.0498 -0.9594 -0.8523 0.099 Uiso 1 1 calc GR . . . .
C19' C -0.2498(8) -0.4797(7) -0.9145(5) 0.066(2) Uani 1 1 d . . . . .
H19C H -0.2094 -0.4568 -0.9707 0.079 Uiso 1 1 calc R . . . .
H19D H -0.3260 -0.5563 -0.9278 0.079 Uiso 1 1 calc R . . . .
C20' C -0.3213(10) -0.3590(8) -0.8770(6) 0.079(3) Uani 1 1 d . . . . .
H20' H -0.3710 -0.3857 -0.8236 0.095 Uiso 1 1 calc R . . . .
C21' C -0.2095(11) -0.2437(8) -0.8502(6) 0.090(3) Uani 1 1 d . . . . .
H21C H -0.2571 -0.1679 -0.8226 0.108 Uiso 1 1 calc R . . . .
H21D H -0.1633 -0.2120 -0.9028 0.108 Uiso 1 1 calc R . . . .
C22' C -0.0933(9) -0.2840(8) -0.7862(6) 0.079(3) Uani 1 1 d . . . . .
H22C H -0.1385 -0.3075 -0.7315 0.095 Uiso 1 1 calc R . . . .
H22D H -0.0195 -0.2059 -0.7714 0.095 Uiso 1 1 calc R . . . .
C23' C -0.0173(8) -0.4050(7) -0.8231(5) 0.062(2) Uani 1 1 d . . . . .
H23' H 0.0266 -0.3745 -0.8774 0.075 Uiso 1 1 calc R . . . .
C24' C -0.4375(11) -0.3210(10) -0.9439(7) 0.113(3) Uani 1 1 d . . . . .
H24D H -0.4820 -0.2421 -0.9197 0.169 Uiso 1 1 calc GR . . . .
H24E H -0.5126 -0.3973 -0.9565 0.169 Uiso 1 1 calc GR . . . .
H24F H -0.3920 -0.2995 -0.9981 0.169 Uiso 1 1 calc GR . . . .
C25' C 0.1133(9) -0.4381(9) -0.7633(6) 0.082(3) Uani 1 1 d . . . . .
H25' H 0.1234 -0.5368 -0.7742 0.098 Uiso 1 1 calc R . . . .
C26' C 0.0985(12) -0.4094(12) -0.6651(6) 0.121(4) Uani 1 1 d . . . . .
H26D H 0.0978 -0.3118 -0.6514 0.182 Uiso 1 1 calc GR . . . .
H26E H 0.1808 -0.4415 -0.6324 0.182 Uiso 1 1 calc GR . . . .
H26F H 0.0073 -0.4564 -0.6484 0.182 Uiso 1 1 calc GR . . . .
C27' C 0.2556(10) -0.3614(14) -0.7850(9) 0.143(4) Uani 1 1 d . . . . .
H27D H 0.2721 -0.3813 -0.8470 0.215 Uiso 1 1 calc GR . . . .
H27E H 0.3362 -0.3893 -0.7486 0.215 Uiso 1 1 calc GR . . . .
H27F H 0.2500 -0.2640 -0.7733 0.215 Uiso 1 1 calc GR . . . .
C28' C -0.2639(8) -0.5600(6) -0.7141(4) 0.0510(10) Uani 1 1 d . . . . .
C29' C -0.3344(8) -0.5363(7) -0.6505(4) 0.0510(10) Uani 1 1 d . . . . .
C30' C -0.4239(7) -0.5146(7) -0.5833(4) 0.0510(10) Uani 1 1 d . . . . .
C31' C -0.4998(8) -0.6266(7) -0.5466(5) 0.061(2) Uani 1 1 d . . . . .
H31' H -0.4842 -0.7158 -0.5677 0.073 Uiso 1 1 calc R . . . .
C32' C -0.5941(8) -0.6092(7) -0.4819(5) 0.057(2) Uani 1 1 d . . . . .
H32' H -0.6451 -0.6854 -0.4598 0.068 Uiso 1 1 calc R . . . .
C4A C -0.897(5) -0.472(3) -0.175(4) 0.053(3) Uani 0.283(7) 1 d D U P A 2
C19A C -0.783(3) -0.523(3) -0.1108(18) 0.067(3) Uani 0.283(7) 1 d D U P A 2
H19E H -0.7108 -0.4461 -0.0901 0.080 Uiso 0.283(7) 1 calc R . P A 2
H19F H -0.8332 -0.5533 -0.0591 0.080 Uiso 0.283(7) 1 calc R . P A 2
C20A C -0.704(3) -0.637(3) -0.148(2) 0.073(3) Uani 0.283(7) 1 d D U P A 2
H20A H -0.6641 -0.6081 -0.2043 0.087 Uiso 0.283(7) 1 calc R . P A 2
C21A C -0.814(3) -0.756(3) -0.172(2) 0.092(8) Uani 0.283(7) 1 d D U P A 2
H21E H -0.8536 -0.7888 -0.1180 0.111 Uiso 0.283(7) 1 calc R . P A 2
H21F H -0.7649 -0.8304 -0.2010 0.111 Uiso 0.283(7) 1 calc R . P A 2
C22A C -0.939(5) -0.722(4) -0.233(3) 0.078(4) Uani 0.283(7) 1 d D U P A 2
H22E H -0.9013 -0.7059 -0.2915 0.094 Uiso 0.283(7) 1 calc R . P A 2
H22F H -1.0136 -0.8004 -0.2415 0.094 Uiso 0.283(7) 1 calc R . P A 2
C23A C -1.009(3) -0.598(2) -0.1995(15) 0.064(6) Uani 0.283(7) 1 d D U P A 2
H23A H -1.0494 -0.6222 -0.1427 0.077 Uiso 0.283(7) 1 calc R . P A 2
C24A C -0.574(3) -0.672(4) -0.090(2) 0.106(11) Uani 0.283(7) 1 d D U P A 2
H24G H -0.6053 -0.6868 -0.0312 0.159 Uiso 0.283(7) 1 calc GR . P A 2
H24H H -0.4965 -0.5964 -0.0861 0.159 Uiso 0.283(7) 1 calc GR . P A 2
H24I H -0.5363 -0.7535 -0.1155 0.159 Uiso 0.283(7) 1 calc GR . P A 2
C25A C -1.143(3) -0.571(4) -0.258(2) 0.089(9) Uani 0.283(7) 1 d D U P A 2
H25A H -1.1545 -0.4732 -0.2437 0.107 Uiso 0.283(7) 1 calc R . P A 2
C26A C -1.279(4) -0.642(6) -0.234(3) 0.174(19) Uani 0.283(7) 1 d D U P A 2
H26G H -1.2624 -0.7345 -0.2212 0.261 Uiso 0.283(7) 1 calc GR . P A 2
H26H H -1.3531 -0.6444 -0.2821 0.261 Uiso 0.283(7) 1 calc GR . P A 2
H26I H -1.3123 -0.5945 -0.1814 0.261 Uiso 0.283(7) 1 calc GR . P A 2
C27A C -1.121(5) -0.581(4) -0.355(2) 0.116(14) Uani 0.283(7) 1 d D U P A 2
H27G H -1.1800 -0.6609 -0.3836 0.174 Uiso 0.283(7) 1 calc GR . P A 2
H27H H -1.0177 -0.5896 -0.3646 0.174 Uiso 0.283(7) 1 calc GR . P A 2
H27I H -1.1498 -0.4998 -0.3808 0.174 Uiso 0.283(7) 1 calc GR . P A 2

loop_
_atom_site_aniso_label
_atom_site_aniso_U_11
_atom_site_aniso_U_22
_atom_site_aniso_U_33
_atom_site_aniso_U_23
_atom_site_aniso_U_13
_atom_site_aniso_U_12
C1 0.045(4) 0.048(5) 0.029(4) 0.001(4) 0.007(3) 0.006(3)
N1 0.045(3) 0.042(4) 0.038(4) 0.003(3) 0.008(3) -0.001(3)
C2 0.042(5) 0.051(5) 0.043(5) -0.009(4) 0.007(4) 0.002(4)
C3 0.083(6) 0.066(6) 0.049(4) 0.001(4) 0.021(4) -0.004(4)
C5 0.052(6) 0.047(5) 0.042(5) 0.002(5) 0.007(5) 0.007(4)
C6 0.082(7) 0.064(6) 0.044(6) 0.012(5) 0.008(6) 0.012(5)
C7 0.094(9) 0.091(7) 0.068(6) 0.034(6) 0.002(6) 0.014(6)
C8 0.104(9) 0.089(7) 0.106(9) 0.047(6) 0.022(8) -0.004(7)
C9 0.077(7) 0.090(7) 0.088(7) 0.017(6) 0.018(7) 0.002(6)
C10 0.077(8) 0.057(5) 0.048(5) 0.011(5) 0.025(6) -0.002(5)
C11 0.082(7) 0.076(6) 0.049(5) 0.013(5) -0.001(5) 0.006(6)
C12 0.096(7) 0.133(8) 0.070(7) 0.004(6) -0.016(5) 0.008(6)
C13 0.091(7) 0.114(8) 0.084(7) 0.039(6) -0.005(5) 0.031(6)
C14 0.054(5) 0.074(6) 0.065(6) 0.012(5) 0.005(5) -0.006(5)
C15 0.054(5) 0.093(6) 0.101(7) 0.001(5) 0.009(5) 0.013(5)
C16 0.074(6) 0.095(7) 0.098(7) -0.014(6) -0.003(5) -0.014(5)
C17 0.068(5) 0.095(6) 0.060(5) -0.010(4) 0.009(4) 0.019(5)
C18 0.066(5) 0.088(6) 0.050(5) -0.013(4) 0.004(4) 0.006(5)
C4 0.060(8) 0.051(4) 0.051(6) 0.007(4) 0.028(6) 0.003(4)
C19 0.060(6) 0.074(6) 0.066(6) 0.006(5) 0.021(5) -0.007(5)
C20 0.080(7) 0.091(8) 0.088(9) -0.007(7) 0.022(7) -0.026(6)
C21 0.111(8) 0.087(7) 0.096(8) -0.019(6) 0.022(6) -0.019(6)
C22 0.099(9) 0.055(5) 0.080(6) -0.001(4) 0.022(7) -0.002(6)
C23 0.066(6) 0.049(6) 0.062(6) 0.010(4) 0.023(5) 0.000(4)
C24 0.091(8) 0.169(12) 0.123(11) -0.038(9) 0.000(7) -0.033(8)
C25 0.076(5) 0.083(8) 0.063(8) 0.015(5) 0.009(5) 0.015(5)
C26 0.080(8) 0.166(12) 0.113(9) 0.053(8) 0.022(7) 0.032(8)
C27 0.112(10) 0.215(15) 0.114(9) 0.101(10) 0.032(8) 0.058(10)
C28 0.069(5) 0.040(4) 0.058(5) 0.005(4) 0.012(5) 0.001(4)
C29 0.068(5) 0.053(4) 0.058(5) 0.001(4) 0.003(5) 0.002(4)
C30 0.070(5) 0.057(5) 0.037(4) -0.004(4) 0.018(4) 0.016(4)
C31 0.082(6) 0.051(5) 0.050(5) 0.009(4) 0.020(5) 0.002(4)
C32 0.088(6) 0.054(5) 0.052(5) 0.004(4) 0.026(5) 0.002(4)
C1' 0.060(3) 0.053(3) 0.041(2) 0.007(3) 0.0137(19) 0.001(2)
N1' 0.050(4) 0.038(4) 0.041(4) 0.002(3) 0.007(3) 0.004(3)
C2' 0.043(4) 0.056(5) 0.043(5) -0.004(4) 0.011(4) 0.007(4)
C3' 0.052(4) 0.060(5) 0.054(5) 0.003(4) 0.020(4) 0.006(4)
C4' 0.052(5) 0.046(4) 0.043(4) 0.003(4) 0.011(4) 0.007(4)
C5' 0.068(7) 0.044(5) 0.046(5) 0.017(5) 0.012(5) 0.007(5)
C6' 0.039(6) 0.039(5) 0.074(6) 0.009(4) 0.001(5) -0.001(4)
C7' 0.055(6) 0.056(5) 0.100(7) 0.028(5) 0.005(6) -0.009(5)
C8' 0.088(9) 0.079(6) 0.104(8) 0.052(6) 0.014(7) 0.004(6)
C9' 0.077(8) 0.095(7) 0.090(7) 0.046(6) -0.002(6) 0.007(6)
C10' 0.071(7) 0.053(5) 0.060(6) 0.020(5) 0.004(6) 0.006(5)
C11' 0.037(4) 0.061(5) 0.061(5) 0.002(4) 0.004(4) 0.009(4)
C12' 0.051(5) 0.093(6) 0.086(6) 0.004(5) 0.002(5) 0.011(5)
C13' 0.073(6) 0.086(6) 0.076(6) -0.003(5) -0.005(5) 0.006(5)
C14' 0.052(6) 0.094(6) 0.064(6) 0.021(5) -0.016(4) -0.002(5)
C15' 0.123(8) 0.112(7) 0.055(6) 0.005(6) -0.023(5) 0.002(6)
C16' 0.067(6) 0.117(7) 0.091(7) 0.028(6) -0.016(5) 0.012(5)
C17' 0.069(5) 0.074(5) 0.055(5) -0.019(4) 0.008(4) 0.003(4)
C18' 0.046(5) 0.071(5) 0.083(6) -0.001(4) 0.014(4) 0.022(4)
C19' 0.079(5) 0.070(5) 0.053(4) 0.014(4) 0.024(4) 0.015(4)
C20' 0.110(7) 0.055(5) 0.079(5) 0.017(4) 0.016(5) 0.025(6)
C21' 0.117(7) 0.049(5) 0.109(7) 0.007(5) 0.033(6) 0.015(5)
C22' 0.088(6) 0.051(5) 0.098(7) -0.003(5) 0.019(6) 0.001(5)
C23' 0.070(5) 0.047(5) 0.068(5) 0.000(4) 0.022(5) -0.006(4)
C24' 0.124(8) 0.115(7) 0.113(8) 0.043(6) 0.006(6) 0.057(6)
C25' 0.061(6) 0.083(6) 0.096(7) -0.011(5) 0.003(5) -0.006(5)
C26' 0.111(8) 0.162(10) 0.083(7) -0.007(7) -0.001(6) -0.015(7)
C27' 0.058(6) 0.200(12) 0.163(10) 0.007(9) 0.012(6) -0.025(7)
C28' 0.060(3) 0.053(3) 0.041(2) 0.007(3) 0.0137(19) 0.001(2)
C29' 0.060(3) 0.053(3) 0.041(2) 0.007(3) 0.0137(19) 0.001(2)
C30' 0.060(3) 0.053(3) 0.041(2) 0.007(3) 0.0137(19) 0.001(2)
C31' 0.078(5) 0.050(5) 0.057(5) -0.001(4) 0.024(5) 0.016(4)
C32' 0.069(5) 0.058(6) 0.046(5) 0.008(4) 0.020(5) 0.005(4)
C4A 0.060(8) 0.051(4) 0.051(6) 0.007(4) 0.028(6) 0.003(4)
C19A 0.060(6) 0.074(6) 0.066(6) 0.006(5) 0.021(5) -0.007(5)
C20A 0.076(5) 0.083(8) 0.063(8) 0.015(5) 0.009(5) 0.015(5)
C21A 0.108(13) 0.081(12) 0.087(18) 0.006(10) 0.010(12) 0.004(9)
C22A 0.099(9) 0.055(5) 0.080(6) -0.001(4) 0.022(7) -0.002(6)
C23A 0.087(11) 0.054(10) 0.049(13) 0.004(9) 0.024(9) -0.013(8)
C24A 0.100(15) 0.11(2) 0.11(2) 0.017(17) -0.008(15) 0.030(14)
C25A 0.092(14) 0.09(2) 0.081(18) 0.006(14) 0.005(12) -0.009(12)
C26A 0.113(17) 0.27(5) 0.13(3) 0.06(3) 0.002(17) -0.07(2)
C27A 0.14(3) 0.12(3) 0.079(17) 0.004(14) 0.001(14) -0.04(2)

loop_
_atom_type_symbol
_atom_type_description
_atom_type_scat_dispersion_real
_atom_type_scat_dispersion_imag
_atom_type_scat_source
C C 0.0181 0.0091 'International Tables Vol C Tables 4.2.6.8 and 6.1.1.4'
H H 0.0000 0.0000 'International Tables Vol C Tables 4.2.6.8 and 6.1.1.4'
N N 0.0311 0.0180 'International Tables Vol C Tables 4.2.6.8 and 6.1.1.4'

loop_
_geom_angle_atom_site_label_1
_geom_angle_atom_site_label_2
_geom_angle_atom_site_label_3
_geom_angle
N1 C1 C4 111.3(8)
N1 C1 C4A 111.2(18)
C28 C1 N1 119.9(6)
C28 C1 C4 128.6(9)
C28 C1 C4A 128.1(19)
C1 N1 C2 113.6(5)
C1 N1 C5 120.9(5)
C5 N1 C2 125.3(5)
N1 C2 C3 101.2(5)
N1 C2 C17 110.9(5)
N1 C2 C18 113.1(5)
C3 C2 C17 113.8(6)
C18 C2 C3 111.3(6)
C18 C2 C17 106.7(6)
C2 C3 C4 111.3(9)
C2 C3 C4A 108.6(19)
C6 C5 N1 120.3(8)
C6 C5 C10 121.4(8)
C10 C5 N1 118.1(7)
C5 C6 C11 123.5(8)
C7 C6 C5 117.8(8)
C7 C6 C11 118.4(8)
C8 C7 C6 121.5(8)
C7 C8 C9 119.7(9)
C8 C9 C10 121.9(9)
C5 C10 C14 123.9(7)
C9 C10 C5 117.4(8)
C9 C10 C14 118.5(8)
C6 C11 C12 110.5(7)
C6 C11 C13 115.4(7)
C13 C11 C12 108.3(7)
C10 C14 C15 110.2(6)
C10 C14 C16 113.9(7)
C16 C14 C15 110.8(6)
C1 C4 C3 100.2(8)
C1 C4 C19 109.9(15)
C1 C4 C23 113.1(13)
C3 C4 C19 106.8(12)
C3 C4 C23 117.0(16)
C23 C4 C19 109.3(10)
C20 C19 C4 117.0(11)
C19 C20 C24 112.6(11)
C21 C20 C19 108.1(12)
C21 C20 C24 111.2(11)
C20 C21 C22 112.4(11)
C23 C22 C21 112.5(10)
C4 C23 C25 115.3(10)
C22 C23 C4 113.4(12)
C22 C23 C25 111.5(9)
C26 C25 C23 118.1(10)
C26 C25 C27 107.7(10)
C27 C25 C23 108.7(10)
C29 C28 C1 172.0(7)
C28 C29 C30 174.2(7)
C29 C30 C31 120.9(6)
C29 C30 C32' 120.0(7)
C31 C30 C32' 119.1(6)
C32 C31 C30 120.4(7)
C31 C32 C30' 122.6(7)
N1' C1' C4' 111.4(5)
N1' C1' C28' 120.9(6)
C28' C1' C4' 127.3(6)
C1' N1' C2' 113.0(5)
C1' N1' C5' 120.9(5)
C5' N1' C2' 126.1(5)
N1' C2' C3' 101.5(5)
N1' C2' C17' 111.5(5)
N1' C2' C18' 111.1(5)
C3' C2' C17' 112.6(6)
C18' C2' C3' 112.3(5)
C18' C2' C17' 107.9(6)
C2' C3' C4' 109.8(5)
C1' C4' C3' 101.0(5)
C1' C4' C19' 108.7(5)
C1' C4' C23' 116.9(6)
C3' C4' C19' 109.1(5)
C3' C4' C23' 112.4(6)
C23' C4' C19' 108.4(5)
C6' C5' N1' 119.5(7)
C10' C5' N1' 118.7(8)
C10' C5' C6' 121.6(7)
C5' C6' C11' 123.0(7)
C7' C6' C5' 116.9(7)
C7' C6' C11' 120.0(7)
C8' C7' C6' 122.0(8)
C7' C8' C9' 120.5(9)
C8' C9' C10' 121.5(8)
C5' C10' C14' 124.6(8)
C9' C10' C5' 117.1(8)
C9' C10' C14' 118.0(8)
C6' C11' C12' 110.7(6)
C6' C11' C13' 111.6(6)
C13' C11' C12' 109.8(6)
C10' C14' C16' 111.6(7)
C15' C14' C10' 110.2(7)
C15' C14' C16' 112.0(7)
C20' C19' C4' 115.9(6)
C19' C20' C24' 109.9(7)
C21' C20' C19' 110.4(7)
C21' C20' C24' 112.1(7)
C20' C21' C22' 111.4(6)
C21' C22' C23' 112.7(7)
C4' C23' C22' 112.9(6)
C4' C23' C25' 114.2(6)
C22' C23' C25' 113.6(7)
C26' C25' C23' 115.2(7)
C27' C25' C23' 111.9(8)
C27' C25' C26' 106.9(8)
C29' C28' C1' 170.6(7)
C28' C29' C30' 175.1(7)
C32 C30' C31' 116.3(6)
C29' C30' C32 123.5(6)
C29' C30' C31' 120.2(6)
C32' C31' C30' 121.9(6)
C31' C32' C30 119.6(7)
C1 C4A C3 104.7(18)
C1 C4A C19A 117(3)
C1 C4A C23A 120(4)
C3 C4A C19A 95(3)
C3 C4A C23A 113(4)
C19A C4A C23A 104(2)
C20A C19A C4A 115(3)
C19A C20A C24A 115(3)
C21A C20A C19A 108(3)
C21A C20A C24A 113(3)
C20A C21A C22A 112(2)
C23A C22A C21A 113(3)
C22A C23A C4A 113(3)
C22A C23A C25A 113(2)
C25A C23A C4A 115(3)
C26A C25A C23A 113(3)
C26A C25A C27A 115(3)
C27A C25A C23A 115(3)

loop_
_geom_bond_atom_site_label_1
_geom_bond_atom_site_label_2
_geom_bond_distance
C1 N1 1.366(8)
C1 C4 1.52(2)
C1 C28 1.341(10)
C1 C4A 1.42(6)
N1 C2 1.484(8)
N1 C5 1.443(9)
C2 C3 1.524(9)
C2 C17 1.537(10)
C2 C18 1.514(10)
C3 C4 1.53(2)
C3 C4A 1.53(5)
C5 C6 1.396(10)
C5 C10 1.415(10)
C6 C7 1.394(11)
C6 C11 1.508(12)
C7 C8 1.367(13)
C8 C9 1.379(13)
C9 C10 1.379(11)
C10 C14 1.507(10)
C11 C12 1.545(11)
C11 C13 1.540(11)
C14 C15 1.551(11)
C14 C16 1.513(11)
C4 C19 1.54(2)
C4 C23 1.539(16)
C19 C20 1.508(17)
C20 C21 1.508(18)
C20 C24 1.529(17)
C21 C22 1.533(19)
C22 C23 1.522(15)
C23 C25 1.557(16)
C25 C26 1.459(16)
C25 C27 1.553(17)
C28 C29 1.276(12)
C29 C30 1.379(11)
C30 C31 1.407(9)
C30 C32' 1.422(9)
C31 C32 1.350(9)
C32 C30' 1.419(9)
C1' N1' 1.371(8)
C1' C4' 1.514(10)
C1' C28' 1.377(9)
N1' C2' 1.490(8)
N1' C5' 1.428(9)
C2' C3' 1.531(9)
C2' C17' 1.533(9)
C2' C18' 1.518(9)
C3' C4' 1.533(9)
C4' C19' 1.572(9)
C4' C23' 1.536(9)
C5' C6' 1.409(10)
C5' C10' 1.406(10)
C6' C7' 1.392(11)
C6' C11' 1.518(10)
C7' C8' 1.353(12)
C8' C9' 1.363(12)
C9' C10' 1.395(11)
C10' C14' 1.522(11)
C11' C12' 1.525(10)
C11' C13' 1.521(10)
C14' C15' 1.516(11)
C14' C16' 1.533(12)
C19' C20' 1.518(9)
C20' C21' 1.490(11)
C20' C24' 1.537(12)
C21' C22' 1.517(11)
C22' C23' 1.539(10)
C23' C25' 1.551(10)
C25' C26' 1.527(11)
C25' C27' 1.523(12)
C28' C29' 1.222(8)
C29' C30' 1.373(9)
C30' C31' 1.428(10)
C31' C32' 1.367(9)
C4A C19A 1.55(4)
C4A C23A 1.56(3)
C19A C20A 1.51(3)
C20A C21A 1.50(3)
C20A C24A 1.54(3)
C21A C22A 1.53(4)
C22A C23A 1.52(3)
C23A C25A 1.54(3)
C25A C26A 1.46(3)
C25A C27A 1.51(3)
